data_4061040
loop_
_publ_author_name
' B.  Alonzo, C. Castejon, E. Delgado, E. Hernandez '
'B. Donnadieu'

_publ_section_title
;
  Unexpected behavior of the novel organometallic thioether
  C~5~H~5~FeC~5~H~6~C=CSC=CSiMe~3~ towards Ru~3~(CO)~12~.
;
_journal_name_full Organometallics
_journal_paper_doi 10.1021/om049423q
_journal_year 2004
_chemical_formula_sum 'C43 H36 Fe2 O9 Ru3 S2 Si2'
_chemical_formula_weight 1231.93
_space_group_IT_number 2
_symmetry_cell_setting triclinic
_symmetry_space_group_name_Hall '-P 1'
_symmetry_space_group_name_H-M 'P -1'
_cell_angle_alpha 86.887(6)
_cell_angle_beta 83.710(6)
_cell_angle_gamma 66.344(6)
_cell_formula_units_Z 2
_cell_length_a 11.8715(9)
_cell_length_b 12.5020(8)
_cell_length_c 18.2701(14)
_cell_measurement_temperature 180(2)
_cell_volume 2468.6(3)
_diffrn_ambient_temperature 180(2)
_exptl_crystal_density_diffrn 1.657
_cod_database_code 4061040

loop_
_symmetry_equiv_pos_as_xyz
'x, y, z'
'-x, -y, -z'

loop_
_atom_site_label
_atom_site_type_symbol
_atom_site_fract_x
_atom_site_fract_y
_atom_site_fract_z
_atom_site_U_iso_or_equiv
_atom_site_adp_type
_atom_site_occupancy
_atom_site_symmetry_multiplicity
_atom_site_calc_flag
_atom_site_refinement_flags
_atom_site_disorder_assembly
_atom_site_disorder_group
Ru1 Ru 0.81092(3) 0.30696(3) 0.290446(18) 0.02920(11) Uani 1 1 d . . .
Ru2 Ru 0.93971(3) 0.31827(3) 0.401135(17) 0.02629(10) Uani 1 1 d . . .
Ru3 Ru 1.19308(3) 0.39772(3) 0.260164(16) 0.02083(10) Uani 1 1 d . . .
Fe1 Fe 1.14244(6) -0.03804(5) 0.29078(3) 0.03683(17) Uani 1 1 d . A .
Fe2 Fe 0.88973(5) 0.80005(5) 0.09925(3) 0.02597(14) Uani 1 1 d . . .
Si1 Si 0.68569(11) 0.59654(11) 0.36316(7) 0.0377(3) Uani 1 1 d . . .
Si2 Si 1.53539(11) 0.27011(11) 0.01434(7) 0.0375(3) Uani 1 1 d . . .
S1 S 1.00612(9) 0.56479(8) 0.30227(5) 0.0226(2) Uani 1 1 d . . .
S2 S 1.10631(9) 0.46741(10) 0.07821(5) 0.0324(3) Uani 1 1 d . . .
O1 O 0.8103(3) 0.4146(3) 0.13791(17) 0.0491(9) Uani 1 1 d . . .
O2 O 0.5312(3) 0.3746(4) 0.3244(2) 0.0726(12) Uani 1 1 d . . .
O3 O 0.8034(4) 0.0816(4) 0.2354(2) 0.0703(12) Uani 1 1 d . . .
O4 O 0.7604(5) 0.2079(6) 0.4549(2) 0.110(2) Uani 1 1 d . . .
O5 O 1.1429(3) 0.1339(3) 0.48103(19) 0.0522(9) Uani 1 1 d . . .
O6 O 0.8788(5) 0.4562(4) 0.5413(2) 0.102(2) Uani 1 1 d . . .
O7 O 1.3728(3) 0.1810(3) 0.17786(19) 0.0539(10) Uani 1 1 d . . .
O8 O 1.3001(3) 0.2987(3) 0.40768(17) 0.0472(8) Uani 1 1 d . . .
O9 O 1.3610(3) 0.5309(3) 0.2167(2) 0.0565(10) Uani 1 1 d . . .
C1 C 0.8211(4) 0.4623(4) 0.3297(2) 0.0256(9) Uani 1 1 d . . .
C2 C 0.9429(3) 0.4520(3) 0.31167(19) 0.0197(8) Uani 1 1 d . . .
C3 C 1.0436(3) 0.3457(3) 0.28750(19) 0.0203(8) Uani 1 1 d . . .
C4 C 1.0077(3) 0.2516(3) 0.2858(2) 0.0229(8) Uani 1 1 d . A .
C5 C 0.9928(3) 0.5812(3) 0.20352(19) 0.0210(8) Uani 1 1 d . . .
C6 C 1.0897(3) 0.4895(3) 0.1736(2) 0.0233(8) Uani 1 1 d . . .
C7 C 1.2603(4) 0.3977(4) 0.0596(2) 0.0284(9) Uani 1 1 d . . .
C8 C 1.3695(4) 0.3496(4) 0.0406(2) 0.0338(10) Uani 1 1 d . . .
C9 C 1.5720(6) 0.3286(6) -0.0766(4) 0.079(2) Uani 1 1 d . . .
H9A H 1.5244 0.3167 -0.1121 0.119 Uiso 1 1 calc R . .
H9B H 1.6584 0.2887 -0.0919 0.119 Uiso 1 1 calc R . .
H9C H 1.5520 0.4106 -0.0727 0.119 Uiso 1 1 calc R . .
C10 C 1.6198(6) 0.2924(6) 0.0875(4) 0.081(2) Uani 1 1 d . . .
H10A H 1.6006 0.3743 0.0916 0.121 Uiso 1 1 calc R . .
H10B H 1.7070 0.2512 0.0754 0.121 Uiso 1 1 calc R . .
H10C H 1.5954 0.2634 0.1336 0.121 Uiso 1 1 calc R . .
C11 C 1.5710(5) 0.1119(4) 0.0081(3) 0.0546(14) Uani 1 1 d . . .
H11A H 1.5350 0.0868 0.0516 0.082 Uiso 1 1 calc R . .
H11B H 1.6589 0.0687 0.0036 0.082 Uiso 1 1 calc R . .
H11C H 1.5375 0.0984 -0.0343 0.082 Uiso 1 1 calc R . .
C12 C 0.7365(5) 0.7039(4) 0.4008(3) 0.0498(13) Uani 1 1 d . . .
H12A H 0.7702 0.7390 0.3611 0.075 Uiso 1 1 calc R . .
H12B H 0.7986 0.6645 0.4338 0.075 Uiso 1 1 calc R . .
H12C H 0.6671 0.7634 0.4270 0.075 Uiso 1 1 calc R . .
C13 C 0.5921(4) 0.6616(5) 0.2842(3) 0.0532(14) Uani 1 1 d . . .
H13A H 0.5229 0.7317 0.2997 0.080 Uiso 1 1 calc R . .
H13B H 0.5629 0.6068 0.2673 0.080 Uiso 1 1 calc R . .
H13C H 0.6424 0.6798 0.2449 0.080 Uiso 1 1 calc R . .
C14 C 0.5888(5) 0.5586(5) 0.4397(3) 0.0600(15) Uani 1 1 d . . .
H14A H 0.6338 0.5343 0.4824 0.090 Uiso 1 1 calc R . .
H14B H 0.5692 0.4963 0.4245 0.090 Uiso 1 1 calc R . .
H14C H 0.5139 0.6259 0.4513 0.090 Uiso 1 1 calc R . .
C15 C 1.1038(4) 0.1361(3) 0.2620(2) 0.0290(9) Uani 1 1 d . . .
C16 C 1.2230(4) 0.0789(4) 0.2877(2) 0.0329(10) Uani 1 1 d . A .
H16 H 1.2498 0.1004 0.3282 0.039 Uiso 1 1 calc R . .
C17 C 1.2936(5) -0.0165(4) 0.2406(3) 0.0450(12) Uani 1 1 d . A .
H17 H 1.3752 -0.0674 0.2445 0.054 Uiso 1 1 calc R . .
C18 C 1.2197(5) -0.0212(4) 0.1874(3) 0.0432(12) Uani 1 1 d . A .
H18 H 1.2437 -0.0757 0.1500 0.052 Uiso 1 1 calc R . .
C19 C 1.1017(4) 0.0715(4) 0.2004(2) 0.0357(10) Uani 1 1 d . A .
H19 H 1.0346 0.0874 0.1734 0.043 Uiso 1 1 calc R . .
C20A C 1.2073(19) -0.1879(17) 0.3523(12) 0.055(5) Uani 0.50 1 d PU A 1
H20A H 1.2910 -0.2343 0.3535 0.065 Uiso 0.50 1 calc PR A 1
C21A C 1.128(4) -0.196(3) 0.3032(18) 0.064(7) Uani 0.50 1 d PU A 1
H21A H 1.1526 -0.2527 0.2671 0.077 Uiso 0.50 1 calc PR A 1
C22A C 1.007(2) -0.109(3) 0.3144(13) 0.054(5) Uani 0.50 1 d PU A 1
H22A H 0.9400 -0.0976 0.2882 0.065 Uiso 0.50 1 calc PR A 1
C23A C 1.0101(18) -0.0434(16) 0.3751(13) 0.054(4) Uani 0.50 1 d PU A 1
H23A H 0.9440 0.0212 0.3953 0.065 Uiso 0.50 1 calc PR A 1
C24A C 1.133(2) -0.0931(16) 0.4002(12) 0.053(5) Uani 0.50 1 d PU A 1
H24A H 1.1580 -0.0681 0.4400 0.064 Uiso 0.50 1 calc PR A 1
C20B C 1.2136(17) -0.2114(15) 0.3194(11) 0.045(4) Uani 0.50 1 d PU A 2
H20B H 1.2889 -0.2673 0.3004 0.053 Uiso 0.50 1 calc PR A 2
C21B C 1.102(3) -0.182(3) 0.2899(16) 0.043(5) Uani 0.50 1 d PU A 2
H21B H 1.0862 -0.2135 0.2489 0.052 Uiso 0.50 1 calc PR A 2
C22B C 1.0148(18) -0.091(2) 0.3385(14) 0.052(5) Uani 0.50 1 d PU A 2
H22B H 0.9306 -0.0540 0.3338 0.062 Uiso 0.50 1 calc PR A 2
C23B C 1.072(3) -0.069(2) 0.3906(9) 0.060(5) Uani 0.50 1 d PU A 2
H23B H 1.0349 -0.0129 0.4269 0.072 Uiso 0.50 1 calc PR A 2
C24B C 1.197(2) -0.145(2) 0.3815(11) 0.059(5) Uani 0.50 1 d PU A 2
H24B H 1.2574 -0.1497 0.4113 0.070 Uiso 0.50 1 calc PR A 2
C25 C 0.8848(4) 0.6749(3) 0.1757(2) 0.0238(8) Uani 1 1 d . . .
C26 C 0.8247(4) 0.6716(4) 0.1132(2) 0.0283(9) Uani 1 1 d . . .
H26 H 0.8468 0.6081 0.0824 0.034 Uiso 1 1 calc R . .
C27 C 0.7262(4) 0.7807(4) 0.1057(2) 0.0318(10) Uani 1 1 d . . .
H27 H 0.6713 0.8011 0.0697 0.038 Uiso 1 1 calc R . .
C28 C 0.7251(4) 0.8543(4) 0.1627(2) 0.0341(10) Uani 1 1 d . . .
H28 H 0.6699 0.9314 0.1702 0.041 Uiso 1 1 calc R . .
C29 C 0.8223(4) 0.7896(4) 0.2056(2) 0.0299(9) Uani 1 1 d . . .
H29 H 0.8426 0.8168 0.2464 0.036 Uiso 1 1 calc R . .
C30 C 0.9077(5) 0.8774(4) -0.0003(2) 0.0447(12) Uani 1 1 d . . .
H30 H 0.8509 0.9006 -0.0352 0.054 Uiso 1 1 calc R . .
C31 C 0.9119(5) 0.9458(4) 0.0570(3) 0.0479(13) Uani 1 1 d . . .
H31 H 0.8581 1.0228 0.0664 0.057 Uiso 1 1 calc R . .
C32 C 1.0115(5) 0.8779(4) 0.0981(3) 0.0479(13) Uani 1 1 d . . .
H32 H 1.0345 0.9020 0.1392 0.057 Uiso 1 1 calc R . .
C33 C 1.0696(4) 0.7665(4) 0.0652(3) 0.0443(12) Uani 1 1 d . . .
H33 H 1.1380 0.7044 0.0809 0.053 Uiso 1 1 calc R . .
C34 C 1.0062(4) 0.7663(4) 0.0050(3) 0.0432(12) Uani 1 1 d . . .
H34 H 1.0255 0.7038 -0.0262 0.052 Uiso 1 1 calc R . .
C35 C 0.8089(4) 0.3724(4) 0.1939(2) 0.0326(10) Uani 1 1 d . . .
C36 C 0.6331(5) 0.3562(5) 0.3125(3) 0.0454(12) Uani 1 1 d . . .
C37 C 0.8135(4) 0.1601(4) 0.2591(3) 0.0421(11) Uani 1 1 d . . .
C38 C 0.8195(5) 0.2497(6) 0.4207(3) 0.0595(16) Uani 1 1 d . . .
C39 C 1.0688(4) 0.2015(4) 0.4496(2) 0.0326(10) Uani 1 1 d . . .
C40 C 0.9010(5) 0.4053(5) 0.4884(3) 0.0567(15) Uani 1 1 d . . .
C41 C 1.3036(4) 0.2614(4) 0.2088(2) 0.0316(10) Uani 1 1 d . . .
C42 C 1.2614(4) 0.3348(4) 0.3540(2) 0.0274(9) Uani 1 1 d . . .
C43 C 1.3019(4) 0.4814(4) 0.2337(2) 0.0331(10) Uani 1 1 d . . .

loop_
_atom_site_aniso_label
_atom_site_aniso_U_11
_atom_site_aniso_U_22
_atom_site_aniso_U_33
_atom_site_aniso_U_23
_atom_site_aniso_U_13
_atom_site_aniso_U_12
Ru1 0.02778(19) 0.0368(2) 0.02942(19) 0.00505(15) -0.00647(14) -0.01920(16)
Ru2 0.02541(19) 0.0319(2) 0.02110(18) 0.00104(14) -0.00199(13) -0.01112(15)
Ru3 0.01906(17) 0.01990(18) 0.02255(17) -0.00127(13) -0.00184(12) -0.00666(13)
Fe1 0.0525(4) 0.0246(3) 0.0371(4) 0.0031(3) -0.0054(3) -0.0194(3)
Fe2 0.0290(3) 0.0210(3) 0.0266(3) -0.0001(2) -0.0035(2) -0.0084(2)
Si1 0.0244(6) 0.0394(7) 0.0351(7) 0.0024(5) 0.0077(5) -0.0010(5)
Si2 0.0254(6) 0.0372(7) 0.0456(7) -0.0083(6) 0.0015(5) -0.0083(5)
S1 0.0246(5) 0.0210(5) 0.0212(5) -0.0039(4) -0.0022(4) -0.0076(4)
S2 0.0255(5) 0.0391(6) 0.0230(5) -0.0075(4) -0.0030(4) -0.0019(5)
O1 0.075(3) 0.055(2) 0.0315(18) 0.0092(16) -0.0114(16) -0.041(2)
O2 0.030(2) 0.102(3) 0.090(3) 0.020(3) -0.0112(19) -0.033(2)
O3 0.087(3) 0.062(3) 0.089(3) 0.001(2) -0.026(2) -0.054(2)
O4 0.108(4) 0.218(6) 0.067(3) 0.081(4) -0.049(3) -0.131(5)
O5 0.044(2) 0.052(2) 0.051(2) 0.0139(18) -0.0154(17) -0.0088(17)
O6 0.123(4) 0.087(3) 0.039(2) -0.031(2) -0.025(2) 0.026(3)
O7 0.060(2) 0.0286(19) 0.051(2) -0.0018(16) 0.0276(18) -0.0034(17)
O8 0.049(2) 0.054(2) 0.0320(18) 0.0042(16) -0.0134(16) -0.0108(17)
O9 0.057(2) 0.063(2) 0.069(2) 0.0164(19) -0.0118(19) -0.045(2)
C1 0.026(2) 0.032(2) 0.0192(19) 0.0001(16) -0.0016(16) -0.0116(18)
C2 0.025(2) 0.021(2) 0.0146(17) -0.0017(15) -0.0001(15) -0.0104(16)
C3 0.0213(19) 0.022(2) 0.0159(17) -0.0031(15) -0.0028(15) -0.0070(16)
C4 0.024(2) 0.027(2) 0.0205(19) 0.0008(16) -0.0008(16) -0.0143(17)
C5 0.023(2) 0.022(2) 0.0180(18) -0.0034(15) -0.0015(15) -0.0088(17)
C6 0.023(2) 0.027(2) 0.022(2) -0.0019(16) -0.0003(16) -0.0132(18)
C7 0.032(3) 0.030(2) 0.0191(19) -0.0046(17) -0.0001(17) -0.0080(19)
C8 0.035(3) 0.036(3) 0.029(2) -0.0035(19) -0.0019(19) -0.012(2)
C9 0.059(4) 0.071(4) 0.082(4) 0.007(3) 0.029(3) -0.009(3)
C10 0.053(4) 0.082(5) 0.108(5) -0.039(4) -0.026(4) -0.017(3)
C11 0.043(3) 0.040(3) 0.072(4) -0.011(3) -0.001(3) -0.007(2)
C12 0.052(3) 0.037(3) 0.044(3) -0.016(2) 0.016(2) -0.004(2)
C13 0.027(3) 0.061(4) 0.058(3) 0.021(3) -0.006(2) -0.005(2)
C14 0.039(3) 0.071(4) 0.054(3) 0.006(3) 0.016(2) -0.011(3)
C15 0.041(2) 0.020(2) 0.030(2) 0.0010(17) 0.0013(18) -0.0170(19)
C16 0.030(2) 0.025(2) 0.043(2) -0.0004(19) -0.0060(19) -0.0095(19)
C17 0.041(3) 0.028(3) 0.060(3) 0.001(2) 0.004(2) -0.009(2)
C18 0.062(3) 0.020(2) 0.043(3) -0.006(2) 0.008(2) -0.014(2)
C19 0.052(3) 0.029(2) 0.031(2) 0.0010(19) 0.001(2) -0.023(2)
C20A 0.086(8) 0.029(11) 0.043(14) 0.024(8) -0.020(9) -0.016(7)
C21A 0.117(17) 0.038(10) 0.047(11) 0.014(8) -0.026(11) -0.037(10)
C22A 0.094(11) 0.041(10) 0.059(11) 0.020(8) -0.033(8) -0.055(8)
C23A 0.079(9) 0.030(8) 0.057(10) 0.017(6) -0.003(8) -0.030(7)
C24A 0.093(13) 0.019(8) 0.053(9) 0.019(6) -0.030(9) -0.024(9)
C20B 0.052(6) 0.029(7) 0.050(11) 0.012(6) -0.009(8) -0.013(5)
C21B 0.071(12) 0.028(9) 0.044(10) 0.013(8) -0.022(7) -0.031(9)
C22B 0.051(6) 0.037(11) 0.078(15) 0.012(10) 0.005(7) -0.032(7)
C23B 0.107(14) 0.054(13) 0.020(8) -0.004(9) 0.013(11) -0.037(12)
C24B 0.093(10) 0.064(15) 0.046(11) 0.011(8) -0.023(9) -0.056(10)
C25 0.025(2) 0.022(2) 0.0211(19) -0.0010(16) 0.0015(16) -0.0068(17)
C26 0.030(2) 0.029(2) 0.029(2) -0.0023(17) -0.0042(17) -0.0143(19)
C27 0.022(2) 0.036(3) 0.034(2) 0.0056(19) -0.0085(18) -0.0077(19)
C28 0.027(2) 0.022(2) 0.038(2) -0.0001(18) 0.0007(19) 0.0045(18)
C29 0.033(2) 0.028(2) 0.022(2) -0.0049(17) 0.0001(17) -0.0055(19)
C30 0.056(3) 0.045(3) 0.032(2) 0.011(2) -0.002(2) -0.020(3)
C31 0.063(3) 0.028(3) 0.055(3) 0.011(2) 0.002(3) -0.024(2)
C32 0.067(3) 0.046(3) 0.051(3) 0.007(2) -0.007(3) -0.044(3)
C33 0.033(3) 0.041(3) 0.061(3) 0.007(2) -0.003(2) -0.019(2)
C34 0.045(3) 0.046(3) 0.041(3) -0.004(2) 0.013(2) -0.025(2)
C35 0.035(2) 0.037(3) 0.034(3) -0.004(2) -0.0036(19) -0.022(2)
C36 0.040(3) 0.057(3) 0.047(3) 0.016(2) -0.015(2) -0.026(2)
C37 0.041(3) 0.046(3) 0.050(3) 0.008(2) -0.013(2) -0.028(2)
C38 0.049(3) 0.088(4) 0.056(3) 0.039(3) -0.021(3) -0.043(3)
C39 0.037(3) 0.033(3) 0.029(2) -0.0015(19) -0.002(2) -0.015(2)
C40 0.056(3) 0.057(3) 0.032(3) -0.006(3) -0.009(2) 0.005(3)
C41 0.029(2) 0.027(2) 0.032(2) 0.0089(19) 0.0044(19) -0.007(2)
C42 0.021(2) 0.027(2) 0.032(2) -0.0064(18) 0.0017(18) -0.0083(17)
C43 0.025(2) 0.032(2) 0.039(2) 0.0039(19) -0.0073(19) -0.009(2)

loop_
_geom_bond_atom_site_label_1
_geom_bond_atom_site_label_2
_geom_bond_distance
_geom_bond_site_symmetry_2
_geom_bond_publ_flag
Ru1 C35 1.903(5) . ?
Ru1 C37 1.941(5) . ?
Ru1 C36 1.948(5) . ?
Ru1 C4 2.147(4) . ?
Ru1 C1 2.158(4) . ?
Ru1 C38 2.449(5) . ?
Ru1 Ru2 2.7073(5) . ?
Ru2 C40 1.887(5) . ?
Ru2 C39 1.904(5) . ?
Ru2 C38 1.933(5) . ?
Ru2 C1 2.245(4) . ?
Ru2 C4 2.251(4) . ?
Ru2 C2 2.282(4) . ?
Ru2 C3 2.377(4) . ?
Ru3 C41 1.901(4) . ?
Ru3 C42 1.965(4) . ?
Ru3 C43 1.971(5) . ?
Ru3 C6 2.102(4) . ?
Ru3 C3 2.125(4) . ?
Ru3 S1 2.4415(10) . ?
Fe1 C22B 1.99(2) . ?
Fe1 C23B 2.008(17) . ?
Fe1 C17 2.033(5) . ?
Fe1 C16 2.039(4) . ?
Fe1 C20A 2.041(15) . ?
Fe1 C18 2.046(5) . ?
Fe1 C20B 2.047(18) . ?
Fe1 C21B 2.05(3) . ?
Fe1 C21A 2.05(4) . ?
Fe1 C19 2.058(4) . ?
Fe1 C24B 2.061(19) . ?
Fe1 C24A 2.09(2) . ?
Fe2 C34 2.036(4) . ?
Fe2 C33 2.036(5) . ?
Fe2 C29 2.036(4) . ?
Fe2 C26 2.036(4) . ?
Fe2 C28 2.037(4) . ?
Fe2 C32 2.038(5) . ?
Fe2 C27 2.041(4) . ?
Fe2 C31 2.042(4) . ?
Fe2 C30 2.044(4) . ?
Fe2 C25 2.055(4) . ?
Si1 C13 1.864(5) . ?
Si1 C12 1.866(5) . ?
Si1 C1 1.872(4) . ?
Si1 C14 1.875(5) . ?
Si2 C8 1.835(5) . ?
Si2 C10 1.851(6) . ?
Si2 C9 1.856(6) . ?
Si2 C11 1.857(5) . ?
S1 C5 1.822(4) . ?
S1 C2 1.838(4) . ?
S2 C7 1.684(4) . ?
S2 C6 1.757(4) . ?
O1 C35 1.126(5) . ?
O2 C36 1.135(6) . ?
O3 C37 1.146(6) . ?
O4 C38 1.147(6) . ?
O5 C39 1.131(5) . ?
O6 C40 1.134(6) . ?
O7 C41 1.141(5) . ?
O8 C42 1.123(5) . ?
O9 C43 1.120(5) . ?
C1 C2 1.403(5) . ?
C2 C3 1.436(5) . ?
C3 C4 1.406(5) . ?
C4 C15 1.488(6) . ?
C5 C6 1.344(5) . ?
C5 C25 1.466(5) . ?
C7 C8 1.209(6) . ?
C15 C16 1.424(6) . ?
C15 C19 1.429(6) . ?
C16 C17 1.421(6) . ?
C17 C18 1.396(7) . ?
C18 C19 1.420(7) . ?
C20A C21A 1.41(3) . ?
C20A C24A 1.43(3) . ?
C21A C22A 1.41(4) . ?
C22A C23A 1.43(2) . ?
C23A C24A 1.45(2) . ?
C20B C24B 1.39(2) . ?
C20B C21B 1.39(2) . ?
C21B C22B 1.45(4) . ?
C22B C23B 1.33(3) . ?
C23B C24B 1.40(3) . ?
C25 C26 1.422(6) . ?
C25 C29 1.430(6) . ?
C26 C27 1.407(6) . ?
C27 C28 1.422(6) . ?
C28 C29 1.408(6) . ?
C30 C31 1.404(7) . ?
C30 C34 1.419(7) . ?
C31 C32 1.414(7) . ?
C32 C33 1.415(7) . ?
C33 C34 1.400(7) . ?
